data_7248054
loop_
_publ_author_name
'Wu, Hang'
'Ghosh, Mithun Kumar'
'Wang, Guang-Li'
'Wang, Jun'
'Muddassir, Mohd.'
'Ghorai, Tanmay Kumar'
'Kushwaha, Aparna'
'Srivastava, Devyani'
'Kumar, Abhinav'

_publ_section_title
;
 New 3,5-bis(3,4-dicarboxyphenoxy)benzoic acid-appended Mn(ii)
 coordination polymers: synthesis, characterization and antibiotic
 photodegradation properties
;
_journal_issue 10
_journal_name_full CrystEngComm
_journal_page_first 1453
_journal_page_last 1463
_journal_paper_doi 10.1039/D3CE01285A
_journal_volume 26
_journal_year 2024
_chemical_formula_moiety 'C23 H16 Mn O14'
_chemical_formula_sum 'C23 H16 Mn O14'
_chemical_formula_weight 571.30
_space_group_crystal_system monoclinic
_space_group_IT_number 13
_space_group_name_Hall '-P 2yc'
_space_group_name_H-M_alt 'P 1 2/c 1'
_atom_sites_solution_hydrogens mixed
_atom_sites_solution_primary dual
_audit_creation_date 2022-06-29
_audit_creation_method
;
Olex2 1.5
(compiled 2022.04.07 svn.rca3783a0 for OlexSys, GUI svn.r6498)
;
_audit_update_record
;
2023-07-20 deposited with the CCDC.	2024-01-30 downloaded from the CCDC.
;
_cell_angle_alpha 90
_cell_angle_beta 102.172(4)
_cell_angle_gamma 90
_cell_formula_units_Z 2
_cell_length_a 19.1708(8)
_cell_length_b 6.2123(3)
_cell_length_c 9.5258(5)
_cell_measurement_reflns_used 5176
_cell_measurement_temperature 213.00(10)
_cell_measurement_theta_max 29.5990
_cell_measurement_theta_min 3.2620
_cell_volume 1108.97(9)
_computing_cell_refinement 'CrysAlisPro 1.171.41.119a (Rigaku OD, 2021)'
_computing_data_collection 'CrysAlisPro 1.171.41.119a (Rigaku OD, 2021)'
_computing_data_reduction 'CrysAlisPro 1.171.41.119a (Rigaku OD, 2021)'
_computing_molecular_graphics 'Olex2 1.5 (Dolomanov et al., 2009)'
_computing_publication_material 'Olex2 1.5 (Dolomanov et al., 2009)'
_computing_structure_refinement 'SHELXL 2018/3 (Sheldrick, 2015)'
_computing_structure_solution 'SHELXT 2014/5 (Sheldrick, 2014)'
_diffrn_ambient_environment N~2~
_diffrn_ambient_temperature 213.00(10)
_diffrn_detector 'Hybrid Pixel Array Detector'
_diffrn_detector_area_resol_mean 10.0000
_diffrn_detector_type HyPix
_diffrn_measured_fraction_theta_full 0.995
_diffrn_measured_fraction_theta_max 0.825
_diffrn_measurement_details
;
List of Runs (angles in degrees, time in seconds):

  # Type    Start    End  Width  t~exp~   \w     \q     \k     \f   Frames
#--------------------------------------------------------------------------
  1  \w      1.00  26.00   1.00   12.00    --   -4.50  48.00-171.00   25
  2  \w    -58.00 -33.00   1.00   12.00    --   -4.50 -48.00  40.00   25
  3  \w     -2.00  55.00   1.00   12.00    --    5.51  48.00-171.00   57
  4  \w    -66.00  10.00   1.00   12.00    --    5.51 -48.00  40.00   76
  5  \w    -22.00  29.00   1.00   12.00    --   -4.50 -99.00-180.00   51
  6  \w    -16.00  29.00   1.00   12.00    --   -4.50 -99.00 120.00   45
  7  \w    -23.00  12.00   1.00   12.00    --   -4.50 -99.00  30.00   35
;
_diffrn_measurement_device 'four-circle diffractometer'
_diffrn_measurement_device_type 'XtaLAB Synergy, Dualflex, HyPix'
_diffrn_measurement_method '\w scans'
_diffrn_orient_matrix_type 'CrysAlisPro convention (1999,Acta A55,543-557)'
_diffrn_orient_matrix_UB_11 0.0296261000
_diffrn_orient_matrix_UB_12 0.0285091000
_diffrn_orient_matrix_UB_13 0.0550079000
_diffrn_orient_matrix_UB_21 0.0227463000
_diffrn_orient_matrix_UB_22 -0.0617927000
_diffrn_orient_matrix_UB_23 -0.0341564000
_diffrn_orient_matrix_UB_31 0.0061079000
_diffrn_orient_matrix_UB_32 0.0916891000
_diffrn_orient_matrix_UB_33 -0.0401212000
_diffrn_radiation_monochromator mirror
_diffrn_radiation_probe x-ray
_diffrn_radiation_type 'Mo K\a'
_diffrn_radiation_wavelength 0.71073
_diffrn_reflns_av_R_equivalents 0.0453
_diffrn_reflns_av_unetI/netI 0.0387
_diffrn_reflns_Laue_measured_fraction_full 0.995
_diffrn_reflns_Laue_measured_fraction_max 0.825
_diffrn_reflns_limit_h_max 24
_diffrn_reflns_limit_h_min -25
_diffrn_reflns_limit_k_max 7
_diffrn_reflns_limit_k_min -8
_diffrn_reflns_limit_l_max 12
_diffrn_reflns_limit_l_min -11
_diffrn_reflns_number 11811
_diffrn_reflns_point_group_measured_fraction_full 0.995
_diffrn_reflns_point_group_measured_fraction_max 0.825
_diffrn_reflns_theta_full 25.242
_diffrn_reflns_theta_max 30.250
_diffrn_reflns_theta_min 3.261
_diffrn_source 'micro-focus sealed X-ray tube'
_diffrn_source_type 'PhotonJet (Mo) X-ray Source'
_exptl_absorpt_coefficient_mu 0.676
_exptl_absorpt_correction_T_max 1.00000
_exptl_absorpt_correction_T_min 0.79520
_exptl_absorpt_correction_type multi-scan
_exptl_absorpt_process_details
;
CrysAlisPro 1.171.41.119a (Rigaku Oxford Diffraction, 2021)
Empirical absorption correction using spherical harmonics,
implemented in SCALE3 ABSPACK scaling algorithm.
;
_exptl_crystal_colour colourless
_exptl_crystal_colour_primary colourless
_exptl_crystal_density_diffrn 1.711
_exptl_crystal_description plate
_exptl_crystal_F_000 582
_exptl_crystal_size_max 0.1
_exptl_crystal_size_mid 0.09
_exptl_crystal_size_min 0.03
_refine_diff_density_max 0.567
_refine_diff_density_min -0.741
_refine_diff_density_rms 0.067
_refine_ls_extinction_method none
_refine_ls_goodness_of_fit_ref 1.067
_refine_ls_hydrogen_treatment constr
_refine_ls_matrix_type full
_refine_ls_number_parameters 213
_refine_ls_number_reflns 2732
_refine_ls_number_restraints 131
_refine_ls_restrained_S_all 1.097
_refine_ls_R_factor_all 0.0505
_refine_ls_R_factor_gt 0.0389
_refine_ls_shift/su_max 0.000
_refine_ls_shift/su_mean 0.000
_refine_ls_structure_factor_coef Fsqd
_refine_ls_weighting_details 'w=1/[\s^2^(Fo^2^)+(0.0484P)^2^+0.6729P] where P=(Fo^2^+2Fc^2^)/3'
_refine_ls_weighting_scheme calc
_refine_ls_wR_factor_gt 0.0987
_refine_ls_wR_factor_ref 0.1052
_reflns_Friedel_coverage 0.000
_reflns_number_gt 2234
_reflns_number_total 2732
_reflns_threshold_expression 'I > 2\s(I)'
_cod_data_source_file d3ce01285a2.cif
_cod_data_source_block wj_1
_cod_depositor_comments 'Adding full bibliography for 7248053--7248056.cif.'
_cod_database_code 7248054
_shelx_shelxl_version_number 2018/3
_chemical_oxdiff_formula CHNO
_shelx_space_group_comment
;
The symmetry employed for this shelxl refinement is uniquely defined
by the following loop, which should always be used as a source of
symmetry information in preference to the above space-group names.
They are only intended as comments.
;
_olex2_refinement_description
;
1. Fixed Uiso
 At 1.2 times of:
  All C(H) groups
 At 1.5 times of:
  All O(H) groups, All O(H,H) groups
2. Restrained distances
 O6-C15
 1.25 with sigma of 0.01
 O7-C15
 1.37 with sigma of 0.01
 O5-C9 \\sim O5-C5 \\sim O8-C13 \\sim O8-C6_$1
 with sigma of 0.01
3. Restrained planarity
 O6, C15, O7, C11
 with sigma of 0.01
 C10, C11, C12, C13, C14, C9, C15, O5, O8
 with sigma of 0.01
4. Rigid bond restraints
 O5, C9, C10, C11, C12, C13, C14, O8, C15, O7, O6
 with sigma for 1-2 distances of 0.01 and sigma for 1-3 distances of 0.01
5. Uiso/Uaniso restraints and constraints
O5 \\sim C9 \\sim C14 \\sim C13 \\sim C12 \\sim C11 \\sim C10 \\sim O8 \\sim O7
\\sim C15 \\sim O6: within 2A with sigma of 0.01 and sigma for terminal atoms
of 0.02 within 2A
Uanis(C12) \\sim Ueq, Uanis(C15) \\sim Ueq, Uanis(O7) \\sim Ueq, Uanis(O6)
\\sim Ueq: with sigma of 0.005 and sigma for terminal atoms of 0.01
6. Others
 Fixed Sof: H6(0.5) H5(0.5) O8(0.5) O5(0.5) O6(0.5) O7(0.5) H7A(0.5) C9(0.5)
 C14(0.5) H14(0.5) C13(0.5) C12(0.5) H12(0.5) C11(0.5) C10(0.5) H10(0.5)
 C15(0.5)
7.a Riding coordinates:
 O9(H9A,H9B)
7.b Aromatic/amide H refined with riding coordinates:
 C7(H7), C6(H6), C4(H4A), C5(H5), C14(H14), C12(H12), C10(H10)
7.c Fitted hexagon refined as free rotating group:
 C9(C14,C13,C12,C11,C10)
7.d Idealised tetrahedral OH refined as rotating group:
 O4(H4), O7(H7A)
;
_olex2_submission_special_instructions 'No special instructions were received'
_oxdiff_exptl_absorpt_empirical_details
;
Empirical correction (ABSPACK) includes:
- Absorption correction using spherical harmonics
- Frame scaling
;
_oxdiff_exptl_absorpt_empirical_full_max 1.307
_oxdiff_exptl_absorpt_empirical_full_min 0.764

loop_
_space_group_symop_operation_xyz
'x, y, z'
'-x, y, -z+1/2'
'-x, -y, -z'
'x, -y, z-1/2'

loop_
_atom_site_label
_atom_site_type_symbol
_atom_site_fract_x
_atom_site_fract_y
_atom_site_fract_z
_atom_site_U_iso_or_equiv
_atom_site_adp_type
_atom_site_occupancy
_atom_site_site_symmetry_order
_atom_site_calc_flag
_atom_site_refinement_flags_posn
_atom_site_refinement_flags_adp
_atom_site_refinement_flags_occupancy
_atom_site_disorder_assembly
_atom_site_disorder_group
Mn1 Mn 0.000000 0.500000 0.500000 0.01635(13) Uani 1 2 d S . P . .
O2 O 0.09398(7) 0.6306(2) 0.14291(13) 0.0213(3) Uani 1 1 d . . . . .
O9 O 0.02545(8) 0.8216(2) 0.59453(16) 0.0281(3) Uani 1 1 d . . . . .
H9A H -0.013480 0.888703 0.597475 0.042 Uiso 1 1 d R U . . .
H9B H 0.073690 0.855163 0.602805 0.042 Uiso 1 1 d R U . . .
O1 O 0.07056(7) 0.5433(3) 0.35424(16) 0.0292(3) Uani 1 1 d . . . . .
O3 O 0.10905(8) 1.0212(2) 0.36657(17) 0.0296(3) Uani 1 1 d . . . . .
O4 O 0.18347(8) 1.0956(3) 0.57398(17) 0.0385(4) Uani 1 1 d . . . . .
H4 H 0.153223 1.189158 0.579203 0.058 Uiso 1 1 calc R U . . .
C1 C 0.11088(9) 0.6050(3) 0.27821(19) 0.0163(4) Uani 1 1 d . . . . .
C2 C 0.18869(9) 0.6346(3) 0.34822(19) 0.0171(4) Uani 1 1 d . . . . .
C3 C 0.21240(9) 0.8057(3) 0.4408(2) 0.0190(4) Uani 1 1 d . . . . .
C7 C 0.23617(10) 0.4770(3) 0.3257(2) 0.0238(4) Uani 1 1 d . . . . .
H7 H 0.220521 0.362822 0.262046 0.029 Uiso 1 1 calc R U . . .
C8 C 0.16287(10) 0.9845(3) 0.4564(2) 0.0203(4) Uani 1 1 d . . . . .
C6 C 0.30717(11) 0.4884(4) 0.3977(3) 0.0289(5) Uani 1 1 d . . . . .
H6 H 0.339704 0.383321 0.380802 0.035 Uiso 0.5 1 calc R U P A -2
C4 C 0.28342(10) 0.8126(3) 0.5147(2) 0.0237(4) Uani 1 1 d . . . . .
H4A H 0.299436 0.926086 0.578710 0.028 Uiso 1 1 calc R U . . .
C5 C 0.33022(10) 0.6523(4) 0.4936(2) 0.0268(4) Uani 1 1 d D . . . .
H5 H 0.377826 0.655279 0.544857 0.032 Uiso 0.5 1 calc R U P B -2
O8 O 0.64748(13) 0.6519(4) 0.6471(3) 0.0254(6) Uani 0.5 1 d D U P C -1
O5 O 0.39783(13) 0.6393(5) 0.5867(3) 0.0297(7) Uani 0.5 1 d D U P C -1
O6 O 0.44368(17) 0.9119(6) 0.1075(3) 0.0388(8) Uani 0.5 1 d D U P C -1
O7 O 0.56199(17) 0.9525(6) 0.1546(4) 0.0399(8) Uani 0.5 1 d D U P C -1
H7A H 0.553110 1.001252 0.071633 0.060 Uiso 0.5 1 calc R U P C -1
C9 C 0.45404(9) 0.6816(4) 0.5242(2) 0.0206(7) Uani 0.5 1 d DG U P C -1
C14 C 0.52098(11) 0.6427(3) 0.61006(19) 0.0205(7) Uani 0.5 1 d G U P C -1
H14 H 0.524942 0.588552 0.703546 0.025 Uiso 0.5 1 calc R U P C -1
C13 C 0.58207(8) 0.6840(4) 0.5577(2) 0.0206(7) Uani 0.5 1 d DG U P C -1
C12 C 0.57621(10) 0.7641(4) 0.4195(2) 0.0217(7) Uani 0.5 1 d G U P C -1
H12 H 0.617527 0.792031 0.384084 0.026 Uiso 0.5 1 calc R U P C -1
C11 C 0.50927(12) 0.8030(4) 0.3336(2) 0.0211(8) Uani 0.5 1 d G U P C -1
C10 C 0.44818(9) 0.7618(4) 0.3859(2) 0.0222(7) Uani 0.5 1 d G U P C -1
H10 H 0.402907 0.788056 0.327844 0.027 Uiso 0.5 1 calc R U P C -1
C15 C 0.5031(2) 0.8935(5) 0.1896(5) 0.0237(9) Uani 0.5 1 d D U P C -1

loop_
_atom_site_aniso_label
_atom_site_aniso_U_11
_atom_site_aniso_U_22
_atom_site_aniso_U_33
_atom_site_aniso_U_23
_atom_site_aniso_U_13
_atom_site_aniso_U_12
Mn1 0.0100(2) 0.0226(2) 0.0162(2) 0.00300(14) 0.00237(14) 0.00159(13)
O2 0.0156(6) 0.0329(8) 0.0138(6) 0.0007(5) -0.0004(5) -0.0075(5)
O9 0.0257(7) 0.0294(8) 0.0298(8) -0.0042(6) 0.0073(6) -0.0013(6)
O1 0.0153(7) 0.0520(10) 0.0214(7) 0.0053(6) 0.0064(6) -0.0042(6)
O3 0.0241(8) 0.0342(9) 0.0268(8) -0.0048(6) -0.0029(6) 0.0111(6)
O4 0.0270(8) 0.0485(11) 0.0342(9) -0.0228(8) -0.0067(7) 0.0155(7)
C1 0.0136(8) 0.0167(9) 0.0183(9) -0.0015(6) 0.0028(7) -0.0010(6)
C2 0.0116(8) 0.0252(9) 0.0145(9) -0.0006(7) 0.0028(6) -0.0006(6)
C3 0.0139(8) 0.0258(10) 0.0170(9) -0.0024(7) 0.0027(7) 0.0002(7)
C7 0.0163(9) 0.0294(11) 0.0244(10) -0.0078(8) 0.0015(7) 0.0010(7)
C8 0.0159(9) 0.0256(10) 0.0189(9) -0.0039(7) 0.0027(7) 0.0007(7)
C6 0.0131(10) 0.0369(12) 0.0361(12) -0.0095(9) 0.0039(8) 0.0072(8)
C4 0.0161(9) 0.0291(11) 0.0242(10) -0.0060(8) 0.0003(7) -0.0012(7)
C5 0.0111(9) 0.0381(12) 0.0284(11) -0.0060(9) -0.0022(7) 0.0037(8)
O8 0.0109(12) 0.0321(16) 0.0300(15) -0.0115(12) -0.0030(10) 0.0087(10)
O5 0.0109(12) 0.0520(19) 0.0246(15) 0.0047(13) 0.0002(10) 0.0004(12)
O6 0.0267(16) 0.054(2) 0.0329(18) 0.0147(16) -0.0006(13) 0.0024(15)
O7 0.0302(17) 0.061(2) 0.0309(18) 0.0104(16) 0.0109(14) -0.0058(15)
C9 0.0110(15) 0.0233(18) 0.0268(19) -0.0016(14) 0.0024(13) 0.0001(13)
C14 0.0152(16) 0.0226(18) 0.0222(18) -0.0004(14) 0.0004(13) 0.0036(13)
C13 0.0093(15) 0.0204(18) 0.0294(19) -0.0034(14) -0.0020(13) 0.0057(12)
C12 0.0147(16) 0.0233(18) 0.0281(18) -0.0034(14) 0.0064(13) 0.0016(13)
C11 0.0198(19) 0.016(2) 0.027(2) 0.0000(16) 0.0051(15) 0.0028(15)
C10 0.0127(16) 0.028(2) 0.0243(19) 0.0010(14) 0.0004(13) 0.0038(13)
C15 0.0219(18) 0.022(2) 0.0267(18) 0.0018(16) 0.0028(15) 0.0033(16)

loop_
_atom_type_symbol
_atom_type_description
_atom_type_scat_dispersion_real
_atom_type_scat_dispersion_imag
_atom_type_scat_source
C C 0.0033 0.0016 'International Tables Vol C Tables 4.2.6.8 and 6.1.1.4'
H H 0.0000 0.0000 'International Tables Vol C Tables 4.2.6.8 and 6.1.1.4'
Mn Mn 0.3368 0.7283 'International Tables Vol C Tables 4.2.6.8 and 6.1.1.4'
O O 0.0106 0.0060 'International Tables Vol C Tables 4.2.6.8 and 6.1.1.4'

loop_
_geom_angle_atom_site_label_1
_geom_angle_atom_site_label_2
_geom_angle_atom_site_label_3
_geom_angle
_geom_angle_site_symmetry_1
_geom_angle_site_symmetry_3
_geom_angle_publ_flag
O2 Mn1 O2 180.0 4_566 2 ?
O2 Mn1 O9 89.98(5) 4_566 . ?
O2 Mn1 O9 90.02(5) 2 . ?
O2 Mn1 O9 89.98(5) 2 3_566 ?
O2 Mn1 O9 90.02(5) 4_566 3_566 ?
O9 Mn1 O9 180.0 3_566 . ?
O1 Mn1 O2 95.75(5) . 2 ?
O1 Mn1 O2 84.25(5) 3_566 2 ?
O1 Mn1 O2 84.25(5) . 4_566 ?
O1 Mn1 O2 95.75(5) 3_566 4_566 ?
O1 Mn1 O9 92.02(6) 3_566 3_566 ?
O1 Mn1 O9 92.02(6) . . ?
O1 Mn1 O9 87.97(6) 3_566 . ?
O1 Mn1 O9 87.98(6) . 3_566 ?
O1 Mn1 O1 180.0 3_566 . ?
C1 O2 Mn1 126.08(11) . 2 ?
Mn1 O9 H9A 109.5 . . ?
Mn1 O9 H9B 111.5 . . ?
H9A O9 H9B 137.6 . . ?
C1 O1 Mn1 168.77(15) . . ?
C8 O4 H4 109.5 . . ?
O2 C1 C2 116.69(15) . . ?
O1 C1 O2 125.45(16) . . ?
O1 C1 C2 117.62(16) . . ?
C3 C2 C1 122.10(16) . . ?
C7 C2 C1 117.76(16) . . ?
C7 C2 C3 120.00(16) . . ?
C2 C3 C8 120.13(16) . . ?
C2 C3 C4 119.71(17) . . ?
C4 C3 C8 120.12(17) . . ?
C2 C7 H7 120.2 . . ?
C2 C7 C6 119.63(18) . . ?
C6 C7 H7 120.2 . . ?
O3 C8 O4 124.35(18) . . ?
O3 C8 C3 122.30(17) . . ?
O4 C8 C3 113.35(16) . . ?
C7 C6 H6 119.7 . . ?
C5 C6 C7 120.58(18) . . ?
C5 C6 H6 119.7 . . ?
C3 C4 H4A 120.1 . . ?
C5 C4 C3 119.90(18) . . ?
C5 C4 H4A 120.1 . . ?
C6 C5 C4 120.10(17) . . ?
C6 C5 H5 119.9 . . ?
C6 C5 O5 119.9(2) . . ?
C4 C5 H5 119.9 . . ?
C4 C5 O5 119.3(2) . . ?
C9 O5 C5 114.9(2) . . ?
C15 O7 H7A 109.5 . . ?
O5 C9 C14 115.24(18) . . ?
O5 C9 C10 124.75(18) . . ?
C14 C9 C10 120.0 . . ?
C9 C14 H14 120.0 . . ?
C13 C14 C9 120.0 . . ?
C13 C14 H14 120.0 . . ?
O8 C13 C14 118.6(2) . . ?
O8 C13 C12 121.4(2) . . ?
C12 C13 C14 120.0 . . ?
C13 C12 H12 120.0 . . ?
C11 C12 C13 120.0 . . ?
C11 C12 H12 120.0 . . ?
C12 C11 C10 120.0 . . ?
C12 C11 C15 120.0(2) . . ?
C10 C11 C15 120.0(2) . . ?
C9 C10 H10 120.0 . . ?
C11 C10 C9 120.0 . . ?
C11 C10 H10 120.0 . . ?
O6 C15 O7 123.0(4) . . ?
O6 C15 C11 120.4(3) . . ?
O7 C15 C11 116.6(3) . . ?

loop_
_geom_bond_atom_site_label_1
_geom_bond_atom_site_label_2
_geom_bond_distance
_geom_bond_site_symmetry_2
_geom_bond_publ_flag
Mn1 O2 2.1733(12) 4_566 ?
Mn1 O2 2.1733(12) 2 ?
Mn1 O9 2.2034(14) . ?
Mn1 O9 2.2034(14) 3_566 ?
Mn1 O1 2.1498(14) 3_566 ?
Mn1 O1 2.1499(14) . ?
O2 C1 1.271(2) . ?
O9 H9A 0.8605 . ?
O9 H9B 0.9350 . ?
O1 C1 1.227(2) . ?
O3 C8 1.215(2) . ?
O4 H4 0.8300 . ?
O4 C8 1.304(2) . ?
C1 C2 1.511(2) . ?
C2 C3 1.395(3) . ?
C2 C7 1.384(3) . ?
C3 C8 1.489(3) . ?
C3 C4 1.395(3) . ?
C7 H7 0.9400 . ?
C7 C6 1.391(3) . ?
C6 H6 0.9400 . ?
C6 C5 1.377(3) . ?
C4 H4A 0.9400 . ?
C4 C5 1.383(3) . ?
C5 H5 0.9400 . ?
C5 O5 1.410(3) . ?
O8 C13 1.374(3) . ?
O5 C9 1.362(3) . ?
O6 C15 1.244(5) . ?
O7 H7A 0.8300 . ?
O7 C15 1.295(5) . ?
C9 C14 1.3900 . ?
C9 C10 1.3900 . ?
C14 H14 0.9400 . ?
C14 C13 1.3900 . ?
C13 C12 1.3900 . ?
C12 H12 0.9400 . ?
C12 C11 1.3900 . ?
C11 C10 1.3900 . ?
C11 C15 1.464(5) . ?
C10 H10 0.9400 . ?

loop_
_geom_torsion_atom_site_label_1
_geom_torsion_atom_site_label_2
_geom_torsion_atom_site_label_3
_geom_torsion_atom_site_label_4
_geom_torsion
_geom_torsion_site_symmetry_1
_geom_torsion_site_symmetry_2
_geom_torsion_site_symmetry_3
_geom_torsion_site_symmetry_4
_geom_torsion_publ_flag
Mn1 O2 C1 O1 -16.6(3) 2 . . . ?
Mn1 O2 C1 C2 157.68(12) 2 . . . ?
Mn1 O1 C1 O2 -105.0(7) . . . . ?
Mn1 O1 C1 C2 80.8(7) . . . . ?
O2 C1 C2 C3 112.3(2) . . . . ?
O2 C1 C2 C7 -72.1(2) . . . . ?
O1 C1 C2 C3 -73.0(2) . . . . ?
O1 C1 C2 C7 102.6(2) . . . . ?
C1 C2 C3 C8 -9.4(3) . . . . ?
C1 C2 C3 C4 173.02(18) . . . . ?
C1 C2 C7 C6 -174.59(19) . . . . ?
C2 C3 C8 O3 -20.3(3) . . . . ?
C2 C3 C8 O4 160.14(19) . . . . ?
C2 C3 C4 C5 1.3(3) . . . . ?
C2 C7 C6 C5 1.5(3) . . . . ?
C3 C2 C7 C6 1.1(3) . . . . ?
C3 C4 C5 C6 1.3(3) . . . . ?
C3 C4 C5 O5 -168.7(2) . . . . ?
C7 C2 C3 C8 175.13(18) . . . . ?
C7 C2 C3 C4 -2.5(3) . . . . ?
C7 C6 C5 C4 -2.7(3) . . . . ?
C7 C6 C5 O5 167.2(2) . . . . ?
C8 C3 C4 C5 -176.34(19) . . . . ?
C6 C5 O5 C9 76.4(3) . . . . ?
C4 C3 C8 O3 157.3(2) . . . . ?
C4 C3 C8 O4 -22.2(3) . . . . ?
C4 C5 O5 C9 -113.5(3) . . . . ?
C5 O5 C9 C14 -172.2(2) . . . . ?
C5 O5 C9 C10 8.9(3) . . . . ?
O8 C13 C12 C11 -177.41(19) . . . . ?
O5 C9 C14 C13 -178.91(19) . . . . ?
O5 C9 C10 C11 178.8(2) . . . . ?
C9 C14 C13 O8 177.48(19) . . . . ?
C9 C14 C13 C12 0.0 . . . . ?
C14 C9 C10 C11 0.0 . . . . ?
C14 C13 C12 C11 0.0 . . . . ?
C13 C12 C11 C10 0.0 . . . . ?
C13 C12 C11 C15 178.16(17) . . . . ?
C12 C11 C10 C9 0.0 . . . . ?
C12 C11 C15 O6 173.9(2) . . . . ?
C12 C11 C15 O7 -6.4(2) . . . . ?
C10 C9 C14 C13 0.0 . . . . ?
C10 C11 C15 O6 -7.9(3) . . . . ?
C10 C11 C15 O7 171.7(2) . . . . ?
C15 C11 C10 C9 -178.16(17) . . . . ?
